data_2230137
loop_
_publ_author_name
'Li, Shu-Xian'
'Zhang, Da-Hai'
'Fun, Hoong-Kun'
'Hemamalini, Madhukar'

_publ_section_title
;
 4-(2-{2-[2-(2-Nitro-1<i>H</i>-imidazol-1-yl)ethoxy]ethoxy}ethoxy)benzaldehyde
;
_journal_coeditor_code RZ2583
_journal_issue 5
_journal_name_full 'Acta Crystallographica Section E'
_journal_page_first o1206
_journal_paper_doi 10.1107/S1600536811014322
_journal_volume 67
_journal_year 2011
_chemical_formula_iupac 'C16 H19 N3 O6'
_chemical_formula_moiety 'C16 H19 N3 O6'
_chemical_formula_sum 'C16 H19 N3 O6'
_chemical_formula_weight 349.34
_chemical_name_systematic
;
4-(2-{2-[2-(2-Nitro-1<i>H</i>-imidazol-1-yl)ethoxy]ethoxy}ethoxy)benzaldehyde
;
_space_group_IT_number 19
_symmetry_cell_setting orthorhombic
_symmetry_space_group_name_Hall 'P 2ac 2ab'
_symmetry_space_group_name_H-M 'P 21 21 21'
_atom_sites_solution_hydrogens geom
_atom_sites_solution_primary direct
_atom_sites_solution_secondary difmap
_audit_creation_method SHELXL97
_cell_angle_alpha 90.00
_cell_angle_beta 90.00
_cell_angle_gamma 90.00
_cell_formula_units_Z 4
_cell_length_a 4.4403(3)
_cell_length_b 11.4686(8)
_cell_length_c 31.2763(19)
_cell_measurement_reflns_used 3196
_cell_measurement_temperature 100.010(10)
_cell_measurement_theta_max 27.37
_cell_measurement_theta_min 2.64
_cell_volume 1592.72(18)
_computing_cell_refinement 'SAINT (Bruker, 2009)'
_computing_data_collection 'APEX2 (Bruker, 2009)'
_computing_data_reduction 'SAINT (Bruker, 2009)'
_computing_molecular_graphics 'SHELXTL (Sheldrick, 2008)'
_computing_publication_material
;
SHELXTL (Sheldrick, 2008) and PLATON (Spek, 2009)
;
_computing_structure_refinement 'SHELXTL (Sheldrick, 2008)'
_computing_structure_solution 'SHELXTL (Sheldrick, 2008)'
_diffrn_ambient_temperature 100.00(10)
_diffrn_measured_fraction_theta_full 0.990
_diffrn_measured_fraction_theta_max 0.990
_diffrn_measurement_device_type 'Bruker SMART APEXII CCD area-detector'
_diffrn_measurement_method '\f and \w'
_diffrn_radiation_monochromator graphite
_diffrn_radiation_source 'fine-focus sealed tube'
_diffrn_radiation_type MoK\a
_diffrn_radiation_wavelength 0.71073
_diffrn_reflns_av_R_equivalents 0.0450
_diffrn_reflns_av_sigmaI/netI 0.0487
_diffrn_reflns_limit_h_max 5
_diffrn_reflns_limit_h_min -6
_diffrn_reflns_limit_k_max 16
_diffrn_reflns_limit_k_min -12
_diffrn_reflns_limit_l_max 43
_diffrn_reflns_limit_l_min -37
_diffrn_reflns_number 11825
_diffrn_reflns_theta_full 30.22
_diffrn_reflns_theta_max 30.22
_diffrn_reflns_theta_min 2.64
_diffrn_standards_number 0
_exptl_absorpt_coefficient_mu 0.113
_exptl_absorpt_correction_T_max 0.9898
_exptl_absorpt_correction_T_min 0.8954
_exptl_absorpt_correction_type multi-scan
_exptl_absorpt_process_details '(SADABS; Bruker, 2009)'
_exptl_crystal_colour colourless
_exptl_crystal_density_diffrn 1.457
_exptl_crystal_density_method 'not measured'
_exptl_crystal_description needle
_exptl_crystal_F_000 736
_exptl_crystal_size_max 1.00
_exptl_crystal_size_mid 0.10
_exptl_crystal_size_min 0.09
_refine_diff_density_max 0.255
_refine_diff_density_min -0.221
_refine_ls_extinction_method none
_refine_ls_goodness_of_fit_ref 1.032
_refine_ls_hydrogen_treatment constr
_refine_ls_matrix_type full
_refine_ls_number_parameters 226
_refine_ls_number_reflns 2763
_refine_ls_number_restraints 0
_refine_ls_restrained_S_all 1.032
_refine_ls_R_factor_all 0.0625
_refine_ls_R_factor_gt 0.0474
_refine_ls_shift/su_max 0.001
_refine_ls_shift/su_mean 0.000
_refine_ls_structure_factor_coef Fsqd
_refine_ls_weighting_details 'calc w = 1/[\s^2^(Fo^2^)+(0.0349P)^2^+0.4321P] where P=(Fo^2^+2Fc^2^)/3'
_refine_ls_weighting_scheme calc
_refine_ls_wR_factor_gt 0.0890
_refine_ls_wR_factor_ref 0.0937
_reflns_number_gt 2243
_reflns_number_total 2763
_reflns_threshold_expression I>2\s(I)
_cod_data_source_file rz2583.cif
_cod_data_source_block I
_cod_database_code 2230137
_cod_database_fobs_code 2230137

loop_
_symmetry_equiv_pos_as_xyz
'x, y, z'
'-x+1/2, -y, z+1/2'
'-x, y+1/2, -z+1/2'
'x+1/2, -y+1/2, -z'

loop_
_atom_site_type_symbol
_atom_site_label
_atom_site_fract_x
_atom_site_fract_y
_atom_site_fract_z
_atom_site_U_iso_or_equiv
_atom_site_adp_type
_atom_site_calc_flag
_atom_site_refinement_flags
_atom_site_occupancy
_atom_site_disorder_assembly
_atom_site_disorder_group
O O1 0.9164(4) 0.80126(13) 0.06764(4) 0.0200(4) Uani d . 1 . .
O O2 1.0360(4) 0.59396(12) 0.11489(4) 0.0195(3) Uani d . 1 . .
O O3 0.9292(4) 0.36579(13) 0.15473(4) 0.0219(4) Uani d . 1 . .
O O4 0.0201(4) 1.14948(13) -0.02814(5) 0.0258(4) Uani d . 1 . .
O O5 0.3451(4) 0.06021(15) 0.17441(5) 0.0295(4) Uani d . 1 . .
O O6 0.5051(5) -0.10825(14) 0.19678(5) 0.0339(5) Uani d . 1 . .
N N1 0.7409(5) 0.17301(15) 0.22943(5) 0.0195(4) Uani d . 1 . .
N N2 0.8668(5) -0.00344(17) 0.25495(6) 0.0243(5) Uani d . 1 . .
N N3 0.5073(5) -0.00129(17) 0.19754(5) 0.0243(4) Uani d . 1 . .
C C1 0.6176(6) 0.87874(18) 0.01331(7) 0.0193(5) Uani d . 1 . .
H H1A 0.6778 0.8169 -0.0039 0.023 Uiso calc R 1 . .
C C2 0.4203(6) 0.96061(18) -0.00235(7) 0.0193(5) Uani d . 1 . .
H H2A 0.3471 0.9536 -0.0301 0.023 Uiso calc R 1 . .
C C3 0.3288(5) 1.05450(19) 0.02312(7) 0.0190(5) Uani d . 1 . .
C C4 0.4436(6) 1.06324(19) 0.06456(7) 0.0210(5) Uani d . 1 . .
H H4A 0.3840 1.1252 0.0818 0.025 Uiso calc R 1 . .
C C5 0.6446(6) 0.98164(19) 0.08066(7) 0.0201(5) Uani d . 1 . .
H H5A 0.7222 0.9893 0.1081 0.024 Uiso calc R 1 . .
C C6 0.7279(5) 0.88797(18) 0.05488(7) 0.0178(5) Uani d . 1 . .
C C7 1.0208(6) 0.80108(18) 0.11112(6) 0.0202(5) Uani d . 1 . .
H H7A 0.8515 0.7973 0.1307 0.024 Uiso calc R 1 . .
H H7B 1.1339 0.8716 0.1171 0.024 Uiso calc R 1 . .
C C8 1.2175(6) 0.69626(19) 0.11638(7) 0.0207(5) Uani d . 1 . .
H H8A 1.3665 0.6940 0.0937 0.025 Uiso calc R 1 . .
H H8B 1.3226 0.7002 0.1435 0.025 Uiso calc R 1 . .
C C9 1.2191(6) 0.4924(2) 0.11083(7) 0.0214(5) Uani d . 1 . .
H H9A 1.3631 0.4893 0.1341 0.026 Uiso calc R 1 . .
H H9B 1.3299 0.4952 0.0841 0.026 Uiso calc R 1 . .
C C10 1.0220(6) 0.38626(18) 0.11178(6) 0.0202(5) Uani d . 1 . .
H H10A 0.8471 0.3982 0.0937 0.024 Uiso calc R 1 . .
H H10B 1.1322 0.3193 0.1011 0.024 Uiso calc R 1 . .
C C11 0.7292(6) 0.27044(19) 0.15794(7) 0.0224(5) Uani d . 1 . .
H H11A 0.8336 0.1984 0.1514 0.027 Uiso calc R 1 . .
H H11B 0.5644 0.2797 0.1378 0.027 Uiso calc R 1 . .
C C12 0.6082(7) 0.26698(19) 0.20368(7) 0.0243(6) Uani d . 1 . .
H H12A 0.6493 0.3411 0.2174 0.029 Uiso calc R 1 . .
H H12B 0.3914 0.2568 0.2028 0.029 Uiso calc R 1 . .
C C13 0.9408(6) 0.1895(2) 0.26212(7) 0.0242(5) Uani d . 1 . .
H H13A 1.0129 0.2605 0.2721 0.029 Uiso calc R 1 . .
C C14 1.0146(7) 0.0807(2) 0.27736(7) 0.0264(5) Uani d . 1 . .
H H14A 1.1469 0.0666 0.2998 0.032 Uiso calc R 1 . .
C C15 0.7066(6) 0.05487(19) 0.22695(6) 0.0204(5) Uani d . 1 . .
C C16 0.1127(6) 1.14220(19) 0.00810(7) 0.0213(5) Uani d . 1 . .
H H16A 0.0418 1.1961 0.0279 0.026 Uiso calc R 1 . .

loop_
_atom_site_aniso_label
_atom_site_aniso_U_11
_atom_site_aniso_U_22
_atom_site_aniso_U_33
_atom_site_aniso_U_12
_atom_site_aniso_U_13
_atom_site_aniso_U_23
O1 0.0253(9) 0.0186(7) 0.0161(7) 0.0025(8) 0.0000(7) -0.0003(6)
O2 0.0184(8) 0.0159(7) 0.0243(7) -0.0011(7) 0.0010(8) 0.0014(6)
O3 0.0291(10) 0.0198(7) 0.0168(7) -0.0051(8) -0.0008(7) -0.0001(6)
O4 0.0266(10) 0.0266(8) 0.0242(8) 0.0009(8) -0.0027(8) 0.0016(6)
O5 0.0294(10) 0.0345(9) 0.0245(8) -0.0009(9) -0.0035(8) 0.0016(7)
O6 0.0496(13) 0.0188(8) 0.0333(9) -0.0068(9) 0.0004(11) -0.0028(7)
N1 0.0239(11) 0.0163(9) 0.0184(9) 0.0011(8) 0.0026(9) 0.0005(7)
N2 0.0337(12) 0.0194(9) 0.0200(9) 0.0019(10) 0.0030(9) 0.0025(7)
N3 0.0303(12) 0.0233(9) 0.0193(8) -0.0045(10) 0.0044(10) 0.0002(8)
C1 0.0225(12) 0.0159(10) 0.0195(10) -0.0018(10) 0.0037(10) -0.0024(8)
C2 0.0185(12) 0.0220(10) 0.0174(9) -0.0025(10) 0.0001(9) 0.0003(8)
C3 0.0175(11) 0.0182(10) 0.0214(10) -0.0024(10) 0.0023(10) 0.0005(8)
C4 0.0235(12) 0.0179(10) 0.0216(10) 0.0008(11) 0.0004(10) -0.0033(8)
C5 0.0243(13) 0.0197(10) 0.0165(9) -0.0024(10) -0.0008(10) -0.0018(8)
C6 0.0182(11) 0.0148(10) 0.0205(10) -0.0016(10) 0.0034(10) 0.0027(8)
C7 0.0245(13) 0.0191(10) 0.0170(9) -0.0026(11) 0.0000(11) 0.0004(8)
C8 0.0198(12) 0.0200(10) 0.0222(10) -0.0042(10) -0.0006(11) 0.0005(9)
C9 0.0224(12) 0.0190(10) 0.0227(10) 0.0035(11) -0.0003(11) -0.0009(9)
C10 0.0251(13) 0.0157(10) 0.0199(10) 0.0021(10) -0.0012(11) -0.0002(8)
C11 0.0300(14) 0.0151(10) 0.0220(11) -0.0005(10) -0.0028(12) 0.0028(9)
C12 0.0314(15) 0.0157(10) 0.0258(11) 0.0037(11) 0.0012(11) 0.0029(9)
C13 0.0268(13) 0.0272(11) 0.0185(10) -0.0019(12) 0.0027(11) -0.0034(9)
C14 0.0333(14) 0.0273(11) 0.0185(10) 0.0009(12) 0.0006(12) 0.0000(9)
C15 0.0270(13) 0.0169(10) 0.0174(10) -0.0017(10) 0.0027(10) -0.0010(8)
C16 0.0193(12) 0.0172(10) 0.0274(11) -0.0024(10) 0.0010(11) 0.0005(9)

loop_
_atom_type_symbol
_atom_type_description
_atom_type_scat_dispersion_real
_atom_type_scat_dispersion_imag
_atom_type_scat_source
C C 0.0033 0.0000 'International Tables Vol C Tables 4.2.6.8 and 6.1.1.4'
H H 0.0000 0.0000 'International Tables Vol C Tables 4.2.6.8 and 6.1.1.4'
N N 0.0061 0.0000 'International Tables Vol C Tables 4.2.6.8 and 6.1.1.4'
O O 0.0106 0.0000 'International Tables Vol C Tables 4.2.6.8 and 6.1.1.4'

loop_
_geom_angle_atom_site_label_1
_geom_angle_atom_site_label_2
_geom_angle_atom_site_label_3
_geom_angle_site_symmetry_1
_geom_angle_site_symmetry_3
_geom_angle
_geom_angle_publ_flag
C6 O1 C7 . . 118.52(17) ?
C8 O2 C9 . . 110.66(17) ?
C11 O3 C10 . . 112.10(16) ?
C15 N1 C13 . . 104.60(19) ?
C15 N1 C12 . . 130.7(2) ?
C13 N1 C12 . . 124.70(19) ?
C15 N2 C14 . . 104.12(19) ?
O6 N3 O5 . . 123.5(2) ?
O6 N3 C15 . . 117.9(2) ?
O5 N3 C15 . . 118.57(18) ?
C2 C1 C6 . . 120.3(2) ?
C2 C1 H1A . . 119.8 ?
C6 C1 H1A . . 119.8 ?
C1 C2 C3 . . 120.5(2) ?
C1 C2 H2A . . 119.7 ?
C3 C2 H2A . . 119.7 ?
C4 C3 C2 . . 118.5(2) ?
C4 C3 C16 . . 119.1(2) ?
C2 C3 C16 . . 122.4(2) ?
C5 C4 C3 . . 121.5(2) ?
C5 C4 H4A . . 119.2 ?
C3 C4 H4A . . 119.2 ?
C4 C5 C6 . . 118.7(2) ?
C4 C5 H5A . . 120.6 ?
C6 C5 H5A . . 120.6 ?
O1 C6 C5 . . 123.9(2) ?
O1 C6 C1 . . 115.77(19) ?
C5 C6 C1 . . 120.3(2) ?
O1 C7 C8 . . 107.08(17) ?
O1 C7 H7A . . 110.3 ?
C8 C7 H7A . . 110.3 ?
O1 C7 H7B . . 110.3 ?
C8 C7 H7B . . 110.3 ?
H7A C7 H7B . . 108.6 ?
O2 C8 C7 . . 109.2(2) ?
O2 C8 H8A . . 109.8 ?
C7 C8 H8A . . 109.8 ?
O2 C8 H8B . . 109.9 ?
C7 C8 H8B . . 109.8 ?
H8A C8 H8B . . 108.3 ?
O2 C9 C10 . . 109.2(2) ?
O2 C9 H9A . . 109.8 ?
C10 C9 H9A . . 109.8 ?
O2 C9 H9B . . 109.8 ?
C10 C9 H9B . . 109.8 ?
H9A C9 H9B . . 108.3 ?
O3 C10 C9 . . 108.74(17) ?
O3 C10 H10A . . 109.9 ?
C9 C10 H10A . . 109.9 ?
O3 C10 H10B . . 109.9 ?
C9 C10 H10B . . 109.9 ?
H10A C10 H10B . . 108.3 ?
O3 C11 C12 . . 107.91(18) ?
O3 C11 H11A . . 110.1 ?
C12 C11 H11A . . 110.1 ?
O3 C11 H11B . . 110.1 ?
C12 C11 H11B . . 110.1 ?
H11A C11 H11B . . 108.4 ?
N1 C12 C11 . . 113.03(19) ?
N1 C12 H12A . . 109.0 ?
C11 C12 H12A . . 109.0 ?
N1 C12 H12B . . 109.0 ?
C11 C12 H12B . . 109.0 ?
H12A C12 H12B . . 107.8 ?
N1 C13 C14 . . 106.8(2) ?
N1 C13 H13A . . 126.6 ?
C14 C13 H13A . . 126.6 ?
N2 C14 C13 . . 110.5(2) ?
N2 C14 H14A . . 124.8 ?
C13 C14 H14A . . 124.8 ?
N2 C15 N1 . . 114.0(2) ?
N2 C15 N3 . . 122.39(19) ?
N1 C15 N3 . . 123.6(2) ?
O4 C16 C3 . . 124.7(2) ?
O4 C16 H16A . . 117.6 ?
C3 C16 H16A . . 117.6 ?

loop_
_geom_bond_atom_site_label_1
_geom_bond_atom_site_label_2
_geom_bond_site_symmetry_2
_geom_bond_distance
_geom_bond_publ_flag
O1 C6 . 1.360(3) ?
O1 C7 . 1.437(2) ?
O2 C8 . 1.424(3) ?
O2 C9 . 1.426(3) ?
O3 C11 . 1.412(3) ?
O3 C10 . 1.425(2) ?
O4 C16 . 1.209(3) ?
O5 N3 . 1.241(3) ?
O6 N3 . 1.227(2) ?
N1 C15 . 1.366(3) ?
N1 C13 . 1.367(3) ?
N1 C12 . 1.469(3) ?
N2 C15 . 1.312(3) ?
N2 C14 . 1.361(3) ?
N3 C15 . 1.429(3) ?
C1 C2 . 1.374(3) ?
C1 C6 . 1.393(3) ?
C1 H1A . 0.9300 ?
C2 C3 . 1.400(3) ?
C2 H2A . 0.9300 ?
C3 C4 . 1.396(3) ?
C3 C16 . 1.467(3) ?
C4 C5 . 1.388(3) ?
C4 H4A . 0.9300 ?
C5 C6 . 1.393(3) ?
C5 H5A . 0.9300 ?
C7 C8 . 1.495(3) ?
C7 H7A . 0.9700 ?
C7 H7B . 0.9700 ?
C8 H8A . 0.9700 ?
C8 H8B . 0.9700 ?
C9 C10 . 1.500(3) ?
C9 H9A . 0.9700 ?
C9 H9B . 0.9700 ?
C10 H10A . 0.9700 ?
C10 H10B . 0.9700 ?
C11 C12 . 1.529(3) ?
C11 H11A . 0.9700 ?
C11 H11B . 0.9700 ?
C12 H12A . 0.9700 ?
C12 H12B . 0.9700 ?
C13 C14 . 1.375(3) ?
C13 H13A . 0.9300 ?
C14 H14A . 0.9300 ?
C16 H16A . 0.9300 ?

loop_
_geom_hbond_atom_site_label_D
_geom_hbond_atom_site_label_H
_geom_hbond_atom_site_label_A
_geom_hbond_site_symmetry_A
_geom_hbond_distance_DH
_geom_hbond_distance_HA
_geom_hbond_distance_DA
_geom_hbond_angle_DHA
_geom_hbond_publ_flag
C9 H9B O4 4_665 0.9700 2.5600 3.335(3) 137.40 yes
C10 H10A O4 4_565 0.9700 2.5700 3.461(3) 152.40 yes

loop_
_geom_torsion_atom_site_label_1
_geom_torsion_atom_site_label_2
_geom_torsion_atom_site_label_3
_geom_torsion_atom_site_label_4
_geom_torsion_site_symmetry_1
_geom_torsion_site_symmetry_2
_geom_torsion_site_symmetry_3
_geom_torsion_site_symmetry_4
_geom_torsion
_geom_torsion_publ_flag
C6 C1 C2 C3 . . . . 0.3(3) ?
C1 C2 C3 C4 . . . . 0.3(3) ?
C1 C2 C3 C16 . . . . -178.4(2) ?
C2 C3 C4 C5 . . . . 0.1(3) ?
C16 C3 C4 C5 . . . . 178.9(2) ?
C3 C4 C5 C6 . . . . -1.2(3) ?
C7 O1 C6 C5 . . . . 4.4(3) ?
C7 O1 C6 C1 . . . . -175.6(2) ?
C4 C5 C6 O1 . . . . -178.2(2) ?
C4 C5 C6 C1 . . . . 1.9(3) ?
C2 C1 C6 O1 . . . . 178.6(2) ?
C2 C1 C6 C5 . . . . -1.4(3) ?
C6 O1 C7 C8 . . . . 179.05(18) ?
C9 O2 C8 C7 . . . . 167.89(17) ?
O1 C7 C8 O2 . . . . -70.0(2) ?
C8 O2 C9 C10 . . . . 176.92(17) ?
C11 O3 C10 C9 . . . . 176.86(19) ?
O2 C9 C10 O3 . . . . -75.8(2) ?
C10 O3 C11 C12 . . . . -171.84(19) ?
C15 N1 C12 C11 . . . . -69.6(3) ?
C13 N1 C12 C11 . . . . 108.9(2) ?
O3 C11 C12 N1 . . . . -105.5(2) ?
C15 N1 C13 C14 . . . . 0.0(3) ?
C12 N1 C13 C14 . . . . -178.9(2) ?
C15 N2 C14 C13 . . . . -0.3(3) ?
N1 C13 C14 N2 . . . . 0.2(3) ?
C14 N2 C15 N1 . . . . 0.3(3) ?
C14 N2 C15 N3 . . . . -177.8(2) ?
C13 N1 C15 N2 . . . . -0.1(3) ?
C12 N1 C15 N2 . . . . 178.6(2) ?
C13 N1 C15 N3 . . . . 177.9(2) ?
C12 N1 C15 N3 . . . . -3.3(4) ?
O6 N3 C15 N2 . . . . -5.4(3) ?
O5 N3 C15 N2 . . . . 174.2(2) ?
O6 N3 C15 N1 . . . . 176.7(2) ?
O5 N3 C15 N1 . . . . -3.7(3) ?
C4 C3 C16 O4 . . . . 172.9(2) ?
C2 C3 C16 O4 . . . . -8.4(4) ?
